data_4000197
_journal_name_full 'Chemistry of Materials'
_journal_year 2002
_chemical_formula_sum 'Cl14 Cs2 Nb6 O5 Ti2'
_chemical_formula_weight 1495.38
_space_group_IT_number 15
_symmetry_cell_setting monoclinic
_symmetry_space_group_name_Hall '-C 2yc'
_symmetry_space_group_name_H-M 'C 1 2/c 1'
_atom_sites_solution_hydrogens geom
_atom_sites_solution_primary direct
_atom_sites_solution_secondary difmap
_cell_angle_alpha 90.00
_cell_angle_beta 116.097(13)
_cell_angle_gamma 90.00
_cell_formula_units_Z 4
_cell_length_a 21.775(4)
_cell_length_b 9.048(3)
_cell_length_c 15.715(2)
_cell_measurement_reflns_used ?
_cell_measurement_temperature 293(2)
_cell_measurement_theta_max ?
_cell_measurement_theta_min ?
_cell_volume 2780.4(10)
_diffrn_ambient_temperature 293(2)
_diffrn_detector_area_resol_mean ?
_diffrn_measurement_device_type ?
_diffrn_measurement_method ?
_diffrn_radiation_monochromator graphite
_diffrn_radiation_source 'fine-focus sealed tube'
_diffrn_radiation_type MoK\a
_diffrn_radiation_wavelength 0.71073
_diffrn_reflns_av_R_equivalents 0.0600
_diffrn_reflns_av_sigmaI/netI 0.1151
_diffrn_reflns_limit_h_max 26
_diffrn_reflns_limit_h_min -1
_diffrn_reflns_limit_k_max 10
_diffrn_reflns_limit_k_min -1
_diffrn_reflns_limit_l_max 17
_diffrn_reflns_limit_l_min -18
_diffrn_reflns_number 3127
_diffrn_reflns_theta_max 25.36
_diffrn_reflns_theta_min 2.08
_diffrn_standards_decay_% ?
_diffrn_standards_interval_count ?
_diffrn_standards_interval_time ?
_diffrn_standards_number ?
_exptl_absorpt_coefficient_mu 6.864
_exptl_absorpt_correction_T_max ?
_exptl_absorpt_correction_T_min ?
_exptl_absorpt_correction_type ?
_exptl_absorpt_process_details ?
_exptl_crystal_colour ?
_exptl_crystal_density_diffrn 3.572
_exptl_crystal_density_meas ?
_exptl_crystal_density_method 'not measured'
_exptl_crystal_description ?
_exptl_crystal_F_000 2712
_exptl_crystal_size_max ?
_exptl_crystal_size_mid ?
_exptl_crystal_size_min ?
_refine_ls_extinction_coef ?
_refine_ls_extinction_method none
_refine_ls_goodness_of_fit_ref 0.956
_refine_ls_hydrogen_treatment mixed
_refine_ls_matrix_type full
_refine_ls_number_parameters 149
_refine_ls_number_reflns 2535
_refine_ls_number_restraints 0
_refine_ls_restrained_S_all 0.956
_refine_ls_R_factor_all 0.1375
_refine_ls_R_factor_gt 0.0689
_refine_ls_shift/su_max 2.234
_refine_ls_shift/su_mean 0.058
_refine_ls_structure_factor_coef Fsqd
_refine_ls_weighting_details 'calc w=1/[\s^2^(Fo^2^)+(0.0727P)^2^+0.0000P] where P=(Fo^2^+2Fc^2^)/3'
_refine_ls_weighting_scheme calc
_refine_ls_wR_factor_gt 0.1380
_refine_ls_wR_factor_ref 0.1590
_reflns_number_gt 1467
_reflns_number_total 2535
_reflns_threshold_expression >2sigma(I)
_cod_depositor_comments
;
The following automatic conversions were performed:
'_symmetry_cell_setting' value 'Monoclinic' changed to 'monoclinic'
according to '/home/saulius/struct/CIF-dictionaries/cif_core.dic'
dictionary named 'cif_core.dic' version 2.4.1 from 2010-06-29.

Automatic conversion script
Id: cif_fix_enum 1527 2010-12-29 10:47:43Z saulius 
;
_cod_original_sg_symbol_H-M 'C 2/c'
_cod_database_code 4000197

loop_
_symmetry_equiv_pos_as_xyz
'x, y, z'
'-x, y, -z+1/2'
'x+1/2, y+1/2, z'
'-x+1/2, y+1/2, -z+1/2'
'-x, -y, -z'
'x, -y, z-1/2'
'-x+1/2, -y+1/2, -z'
'x+1/2, -y+1/2, z-1/2'

loop_
_atom_site_label
_atom_site_type_symbol
_atom_site_fract_x
_atom_site_fract_y
_atom_site_fract_z
_atom_site_U_iso_or_equiv
_atom_site_adp_type
_atom_site_occupancy
_atom_site_symmetry_multiplicity
_atom_site_calc_flag
_atom_site_refinement_flags
_atom_site_disorder_assembly
_atom_site_disorder_group
Nb1 Nb -0.00101(8) 0.12544(18) 0.10840(9) 0.0218(4) Uani 1 1 d . . .
Nb2 Nb 0.08370(8) -0.10631(19) 0.10032(9) 0.0262(4) Uani 1 1 d . . .
Nb3 Nb 0.06513(9) 0.1397(2) -0.02290(10) 0.0302(5) Uani 1 1 d . . .
Cs1 Cs 0.1690(5) 0.4096(7) 0.3268(4) 0.0585(14) Uani 0.58(2) 1 d P . .
Cs2 Cs 0.1978(9) 0.4263(14) 0.3389(8) 0.054(3) Uani 0.34(2) 1 d P . .
Ti1 Ti -0.13394(17) -0.0725(4) 0.1723(2) 0.0305(8) Uani 1 1 d . . .
Cl1 Cl 0.0000 0.2794(7) 0.2500 0.0317(15) Uani 1 2 d S . .
Cl2 Cl 0.0729(3) 0.3303(6) 0.0957(3) 0.0415(13) Uani 1 1 d . . .
Cl3 Cl -0.0992(3) 0.2884(6) 0.0066(3) 0.0372(12) Uani 1 1 d . . .
Cl4 Cl 0.0223(3) -0.2992(6) 0.1462(3) 0.0426(13) Uani 1 1 d . . .
Cl5 Cl -0.1897(3) 0.2143(6) -0.2451(3) 0.0428(13) Uani 1 1 d . . .
Cl6A Cl 0.1487(9) 0.283(3) -0.0691(18) 0.071(5) Uani 0.97(8) 1 d P . .
Cl6B Cl 0.141(11) 0.29(3) -0.096(18) 0.00(9) Uani 0.03(8) 1 d P . .
Cl7 Cl 0.1695(5) 0.0567(11) 0.0930(6) 0.040 Uiso 0.66(2) 1 d P . .
O7 O 0.156(2) 0.003(6) 0.087(3) 0.025 Uiso 0.34(2) 1 d P . .
Cl8 Cl -0.2256(3) 0.0702(7) 0.0873(4) 0.040 Uiso 0.875(11) 1 d P . .
O8 O -0.189(5) 0.024(11) 0.173(6) 0.025 Uiso 0.125(11) 1 d P . .
O1 O -0.0668(6) -0.0112(13) 0.1248(7) 0.027(3) Uani 1 1 d . . .
O2 O -0.0812(6) -0.0197(14) -0.2067(7) 0.025(3) Uani 1 1 d . . .

loop_
_atom_site_aniso_label
_atom_site_aniso_U_11
_atom_site_aniso_U_22
_atom_site_aniso_U_33
_atom_site_aniso_U_23
_atom_site_aniso_U_13
_atom_site_aniso_U_12
Nb1 0.0280(8) 0.0300(9) 0.0130(6) 0.0001(6) 0.0141(6) 0.0015(8)
Nb2 0.0334(9) 0.0367(10) 0.0135(6) 0.0043(7) 0.0149(6) 0.0073(9)
Nb3 0.0393(10) 0.0424(11) 0.0192(7) -0.0078(7) 0.0224(7) -0.0116(9)
Cs1 0.058(4) 0.069(2) 0.0474(18) -0.0086(16) 0.023(2) -0.024(3)
Cs2 0.063(7) 0.053(5) 0.053(4) -0.011(3) 0.033(5) 0.009(4)
Ti1 0.0306(18) 0.049(2) 0.0183(13) -0.0083(14) 0.0164(13) -0.0088(17)
Cl1 0.051(4) 0.036(3) 0.022(3) 0.000 0.028(3) 0.000
Cl2 0.064(4) 0.042(3) 0.035(2) -0.015(2) 0.037(2) -0.021(3)
Cl3 0.049(3) 0.045(3) 0.0244(19) 0.007(2) 0.023(2) 0.019(3)
Cl4 0.065(4) 0.039(3) 0.038(2) 0.010(2) 0.036(3) 0.005(3)
Cl5 0.048(3) 0.061(3) 0.025(2) 0.011(2) 0.021(2) 0.023(3)
Cl6A 0.113(10) 0.074(8) 0.065(8) -0.034(6) 0.075(7) -0.059(6)
Cl6B 0.00(14) 0.00(11) 0.00(10) -0.05(7) -0.01(10) 0.02(8)
O1 0.046(8) 0.031(7) 0.016(5) 0.000(5) 0.023(5) -0.007(6)
O2 0.015(6) 0.046(8) 0.015(5) -0.005(5) 0.006(5) 0.008(6)
